data_7038856
loop_
_publ_author_name
'Murashima, Kensuke'
'Karasawa, Satoru'
'Yoza, Kenji'
'Inagaki, Yuji'
'Koga, Noboru'

_publ_section_title
;
 3- and 4-(\a-diazobenzyl)pyridine-N-oxides as photoresponsive magnetic
 couplers for 2p-4f heterospin systems: formation of carbene-Tb(III) and
 carbene-Dy(III) single-molecule magnets.
;
_journal_issue 16
_journal_name_full 'Dalton transactions (Cambridge, England : 2003)'
_journal_page_first 7067
_journal_page_last 7077
_journal_paper_doi 10.1039/c6dt00420b
_journal_volume 45
_journal_year 2016
_chemical_formula_sum 'C74 H44 Cl6 F18 Gd2 N6 O14 S6'
_chemical_formula_weight 2302.74
_chemical_name_systematic
; 
 ? 
;
_space_group_IT_number 14
_symmetry_cell_setting monoclinic
_symmetry_space_group_name_Hall '-P 2yn'
_symmetry_space_group_name_H-M 'P 1 21/n 1'
_atom_sites_solution_hydrogens geom
_atom_sites_solution_primary direct
_atom_sites_solution_secondary difmap
_audit_creation_method SHELXL-97
_audit_update_record
;
2015-10-29 deposited with the CCDC.
2016-03-04 downloaded from the CCDC.
;
_cell_angle_alpha 90.00
_cell_angle_beta 96.1760(11)
_cell_angle_gamma 90.00
_cell_formula_units_Z 2
_cell_length_a 14.9824(14)
_cell_length_b 16.7219(15)
_cell_length_c 17.1700(16)
_cell_measurement_reflns_used 9895
_cell_measurement_temperature 90
_cell_measurement_theta_max 25.51
_cell_measurement_theta_min 2.26
_cell_volume 4276.7(7)
_computing_cell_refinement 'Bruker SAINT'
_computing_data_collection 'Bruker APEX2'
_computing_data_reduction 'Bruker SAINT'
_computing_molecular_graphics 'Bruker SHELXTL'
_computing_publication_material 'Bruker SHELXTL'
_computing_structure_refinement 'SHELXL-97 (Sheldrick, 2008)'
_computing_structure_solution 'SHELXS-97 (Sheldrick, 2008)'
_diffrn_ambient_temperature 90
_diffrn_detector_area_resol_mean 8.333
_diffrn_measured_fraction_theta_full 0.995
_diffrn_measured_fraction_theta_max 0.995
_diffrn_measurement_device_type 'Bruker APEX-II CCD'
_diffrn_measurement_method '\f and \w scans'
_diffrn_radiation_monochromator graphite
_diffrn_radiation_source 'fine-focus sealed tube'
_diffrn_radiation_type MoK\a
_diffrn_radiation_wavelength 0.71073
_diffrn_reflns_av_R_equivalents 0.0402
_diffrn_reflns_av_sigmaI/netI 0.0423
_diffrn_reflns_limit_h_max 15
_diffrn_reflns_limit_h_min -18
_diffrn_reflns_limit_k_max 16
_diffrn_reflns_limit_k_min -20
_diffrn_reflns_limit_l_max 20
_diffrn_reflns_limit_l_min -19
_diffrn_reflns_number 21045
_diffrn_reflns_theta_full 25.51
_diffrn_reflns_theta_max 25.51
_diffrn_reflns_theta_min 1.70
_exptl_absorpt_coefficient_mu 1.975
_exptl_absorpt_correction_type none
_exptl_crystal_colour red
_exptl_crystal_density_diffrn 1.788
_exptl_crystal_density_method 'not measured'
_exptl_crystal_description brick
_exptl_crystal_F_000 2260
_exptl_crystal_size_max 0.3
_exptl_crystal_size_mid 0.2
_exptl_crystal_size_min 0.2
_refine_diff_density_max 2.366
_refine_diff_density_min -1.668
_refine_diff_density_rms 0.132
_refine_ls_extinction_method none
_refine_ls_goodness_of_fit_ref 1.030
_refine_ls_hydrogen_treatment mixed
_refine_ls_matrix_type full
_refine_ls_number_parameters 636
_refine_ls_number_reflns 7935
_refine_ls_number_restraints 992
_refine_ls_restrained_S_all 1.057
_refine_ls_R_factor_all 0.0564
_refine_ls_R_factor_gt 0.0510
_refine_ls_shift/su_max 0.005
_refine_ls_shift/su_mean 0.000
_refine_ls_structure_factor_coef Fsqd
_refine_ls_weighting_details 'calc w=1/[\s^2^(Fo^2^)+(0.0783P)^2^+16.4729P] where P=(Fo^2^+2Fc^2^)/3'
_refine_ls_weighting_scheme calc
_refine_ls_wR_factor_gt 0.1350
_refine_ls_wR_factor_ref 0.1425
_reflns_number_gt 7108
_reflns_number_total 7935
_reflns_threshold_expression >2sigma(I)
_cod_data_source_file c6dt00420b2.cif
_cod_data_source_block 1d_Gd
_cod_depositor_comments
;
The following automatic conversions were performed:

'_symmetry_cell_setting' value 'Monoclinic' changed to 'monoclinic'
according to
/usr/data/users/saulius/crontab/automatic-downloads/rss-feeds/RSC/lib/dictionaries/cif_core.dic
dictionary named 'cif_core.dic' version 2.4.2 from 2011-04-26.

Automatic conversion script
Id: cif_fix_values 4268 2015-11-12 08:31:59Z antanas 

 Adding full bibliography for 7038855--7038859.cif.
;
_cod_original_sg_symbol_H-M P2(1)/n
_cod_database_code 7038856

loop_
_symmetry_equiv_pos_as_xyz
'x, y, z'
'-x+1/2, y+1/2, -z+1/2'
'-x, -y, -z'
'x-1/2, -y-1/2, z-1/2'

loop_
_atom_site_label
_atom_site_type_symbol
_atom_site_fract_x
_atom_site_fract_y
_atom_site_fract_z
_atom_site_U_iso_or_equiv
_atom_site_adp_type
_atom_site_occupancy
_atom_site_symmetry_multiplicity
_atom_site_calc_flag
_atom_site_refinement_flags
_atom_site_disorder_assembly
_atom_site_disorder_group
C1 C 0.5104(3) 0.2801(3) 0.6520(3) 0.0372(11) Uani 1 1 d U . .
H1A H 0.4883 0.2496 0.6910 0.045 Uiso 1 1 calc R . .
C010 C 0.6344(4) 0.5824(3) 0.6574(3) 0.0405(12) Uani 1 1 d U A .
H01A H 0.6513 0.6129 0.6162 0.049 Uiso 1 1 calc R . .
C011 C 0.9526(4) 0.5727(4) 0.5579(4) 0.0497(14) Uani 1 1 d U . .
H01B H 0.9649 0.5927 0.5097 0.060 Uiso 1 1 calc R . .
C012 C 0.8356(4) 0.2607(3) 0.4344(3) 0.0397(12) Uani 1 1 d U . .
C013 C 0.5785(4) 0.4952(3) 0.7775(3) 0.0393(11) Uani 1 1 d U . .
H01D H 0.5580 0.4657 0.8179 0.047 Uiso 1 1 calc R . .
C014 C 0.6343(4) 0.2433(3) 0.8007(3) 0.0396(12) Uani 1 1 d U . .
H01E H 0.5796 0.2179 0.8037 0.048 Uiso 1 1 calc R . .
C015 C 0.7279(5) 0.5117(4) 0.3816(4) 0.0528(14) Uani 1 1 d U . .
C016 C 0.7999(4) 0.5229(4) 0.4370(4) 0.0482(13) Uani 1 1 d U . .
H01F H 0.8543 0.5394 0.4210 0.058 Uiso 1 1 calc R . .
C017 C 0.6035(4) 0.2979(4) 0.3312(3) 0.0427(12) Uani 1 1 d U . .
C019 C 0.6926(4) 0.2757(4) 0.3462(3) 0.0440(13) Uani 1 1 d U . .
H01G H 0.7201 0.2507 0.3067 0.053 Uiso 1 1 calc R . .
C020 C 0.5523(5) 0.2746(4) 0.2527(4) 0.0533(15) Uani 1 1 d U . .
C021 C 0.7084(4) 0.2399(4) 0.8603(4) 0.0485(14) Uani 1 1 d U . .
H02A H 0.7071 0.2124 0.9073 0.058 Uiso 1 1 calc R . .
C022 C 0.5992(3) 0.3108(3) 0.6650(3) 0.0316(10) Uani 1 1 d U . .
C1A C 0.6863(5) 0.5139(3) 0.9423(3) 0.0481(19) Uani 0.611(6) 1 d PGU A -1
C2A C 0.6720(6) 0.5527(3) 1.0115(4) 0.061(2) Uani 0.611(6) 1 d PGU A -1
H2AA H 0.6702 0.6082 1.0131 0.073 Uiso 0.611(6) 1 calc PR A -1
C3A C 0.6602(6) 0.5084(4) 1.0781(3) 0.068(2) Uani 0.611(6) 1 d PGU A -1
H3AA H 0.6506 0.5344 1.1244 0.082 Uiso 0.611(6) 1 calc PR A -1
C4A C 0.6628(6) 0.4254(4) 1.0756(3) 0.058(2) Uani 0.611(6) 1 d PGU A -1
H4AA H 0.6549 0.3958 1.1202 0.070 Uiso 0.611(6) 1 calc PR A -1
C5A C 0.6772(5) 0.3866(3) 1.0065(4) 0.0446(19) Uani 0.611(6) 1 d PGU A -1
H5AA H 0.6789 0.3310 1.0048 0.054 Uiso 0.611(6) 1 calc PR A -1
C6A C 0.6889(5) 0.4308(3) 0.9398(3) 0.0404(18) Uani 0.611(6) 1 d PGU A -1
H6AA H 0.6985 0.4049 0.8935 0.048 Uiso 0.611(6) 1 calc PR A -1
C1B C 0.6582(7) 0.5161(7) 0.9453(5) 0.043(2) Uani 0.389(6) 1 d PGU A -2
C2B C 0.5712(6) 0.5291(7) 0.9634(6) 0.053(3) Uani 0.389(6) 1 d PGU A -2
H2BA H 0.5318 0.5602 0.9304 0.063 Uiso 0.389(6) 1 calc PR A -2
C3B C 0.5429(6) 0.4958(7) 1.0307(6) 0.058(3) Uani 0.389(6) 1 d PGU A -2
H3BA H 0.4847 0.5045 1.0428 0.070 Uiso 0.389(6) 1 calc PR A -2
C4B C 0.6017(8) 0.4494(7) 1.0800(5) 0.059(3) Uani 0.389(6) 1 d PGU A -2
H4BA H 0.5828 0.4271 1.1250 0.071 Uiso 0.389(6) 1 calc PR A -2
C5B C 0.6888(7) 0.4364(7) 1.0619(6) 0.057(3) Uani 0.389(6) 1 d PGU A -2
H5BA H 0.7281 0.4054 1.0948 0.068 Uiso 0.389(6) 1 calc PR A -2
C6B C 0.7170(6) 0.4698(7) 0.9945(6) 0.052(2) Uani 0.389(6) 1 d PGU A -2
H6BA H 0.7753 0.4611 0.9824 0.063 Uiso 0.389(6) 1 calc PR A -2
C01C C 0.6925(5) 0.5586(4) 0.8729(3) 0.0479(13) Uani 1 1 d U . .
C01D C 0.9822(4) 0.2306(4) 0.5021(4) 0.0564(15) Uani 1 1 d U . .
H01H H 1.0339 0.2250 0.5369 0.068 Uiso 1 1 calc R . .
C01E C 0.9749(4) 0.2027(4) 0.4288(4) 0.0578(15) Uani 1 1 d U . .
H01J H 1.0218 0.1749 0.4098 0.069 Uiso 1 1 calc R . .
C01G C 0.7803(5) 0.2808(4) 0.8413(4) 0.0581(17) Uani 1 1 d U . .
H01C H 0.8341 0.2841 0.8736 0.070 Uiso 1 1 calc R . .
C01H C 1.0099(5) 0.5778(4) 0.6283(5) 0.0604(16) Uani 1 1 d U . .
H01M H 1.0660 0.6022 0.6312 0.072 Uiso 1 1 calc R . .
C01I C 0.3623(4) 0.2553(4) 0.5759(4) 0.0531(15) Uani 1 1 d U . .
C01J C 0.9779(4) 0.5449(4) 0.6911(5) 0.0589(16) Uani 1 1 d U . .
H01N H 1.0091 0.5444 0.7410 0.071 Uiso 1 1 calc R . .
C01K C 0.7395(6) 0.5320(5) 0.2962(4) 0.0675(18) Uani 1 1 d U . .
C00R C 0.6761(4) 0.5935(3) 0.7310(3) 0.0420(12) Uani 1 1 d U . .
H00A H 0.7222 0.6306 0.7397 0.050 Uiso 1 1 calc R A .
C00S C 0.7939(4) 0.5102(3) 0.5176(3) 0.0397(11) Uani 1 1 d U . .
C1S C 0.4762(5) 0.9500(6) 0.5803(11) 0.125(4) Uani 0.728(7) 1 d PDU B 1
H1SA H 0.4894 0.9714 0.5296 0.149 Uiso 0.728(7) 1 calc PR B 1
C1T C 0.4917(9) 0.9137(12) 0.6153(15) 0.118(5) Uani 0.272(7) 1 d PDU B 2
H1TA H 0.4997 0.8802 0.6624 0.142 Uiso 0.272(7) 1 calc PR B 2
C00U C 0.8720(4) 0.5312(3) 0.5728(4) 0.0427(12) Uani 1 1 d U . .
C00V C 0.7431(4) 0.2894(3) 0.4188(3) 0.0393(11) Uani 1 1 d U . .
C00W C 0.6494(4) 0.5488(3) 0.7940(3) 0.0411(12) Uani 1 1 d U A .
C00X C 0.4562(4) 0.2942(3) 0.5837(3) 0.0392(11) Uani 1 1 d U . .
C00Y C 0.5385(4) 0.4856(3) 0.7020(3) 0.0370(11) Uani 1 1 d U A .
H00B H 0.4908 0.4502 0.6915 0.044 Uiso 1 1 calc R . .
C00Z C 0.6547(3) 0.2898(3) 0.7372(3) 0.0341(10) Uani 1 1 d U . .
Cl1S Cl 0.5809(2) 0.9576(3) 0.6271(3) 0.0713(11) Uani 0.728(7) 1 d PDU B 1
Cl2S Cl 0.4382(3) 0.8605(2) 0.5481(3) 0.1054(14) Uani 0.728(7) 1 d PDU B 1
Cl3S Cl 0.3990(3) 1.0189(2) 0.5991(2) 0.1000(15) Uani 0.728(7) 1 d PDU B 1
Cl1T Cl 0.5867(9) 0.9700(13) 0.6286(16) 0.144(7) Uani 0.272(7) 1 d PDU B 2
Cl2T Cl 0.4886(9) 0.8429(7) 0.5448(8) 0.108(4) Uani 0.272(7) 1 d PDU B 2
Cl3T Cl 0.3948(8) 0.9595(9) 0.6283(8) 0.124(4) Uani 0.272(7) 1 d PDU B 2
F1 F 0.3400(3) 0.2221(3) 0.6405(3) 0.0829(14) Uani 1 1 d U . .
F2 F 0.3002(2) 0.3061(3) 0.5467(3) 0.0747(12) Uani 1 1 d U . .
F3 F 0.3579(3) 0.1949(3) 0.5237(3) 0.0772(13) Uani 1 1 d U . .
F00G F 0.5155(3) 0.3361(3) 0.2153(2) 0.0783(14) Uani 1 1 d U . .
F00H F 0.6027(3) 0.2391(3) 0.2038(2) 0.0845(15) Uani 1 1 d U . .
F00K F 0.4867(4) 0.2240(3) 0.2632(3) 0.0896(15) Uani 1 1 d U . .
F00N F 0.6744(4) 0.5804(4) 0.2661(3) 0.1000(19) Uani 1 1 d U . .
F00O F 0.8162(4) 0.5698(4) 0.2862(3) 0.0949(16) Uani 1 1 d U . .
F00Q F 0.7387(4) 0.4672(3) 0.2529(3) 0.0884(15) Uani 1 1 d U . .
Gd01 Gd 0.594792(16) 0.411784(15) 0.491166(13) 0.03202(12) Uani 1 1 d U . .
N1 N 0.7533(5) 0.6150(4) 0.8841(3) 0.0667(16) Uani 1 1 d U A .
N00L N 0.5689(3) 0.5277(3) 0.6436(2) 0.0351(9) Uani 1 1 d U . .
N01L N 0.8053(6) 0.6651(6) 0.8950(4) 0.100(3) Uani 1 1 d U . .
C31 C 0.8910(3) 0.2170(3) 0.3795(3) 0.0350(11) Uani 1 1 d U . .
H31A H 0.8756 0.2029 0.3274 0.042 Uiso 1 1 calc R . .
O1 O 0.6332(2) 0.3563(2) 0.6179(2) 0.0323(7) Uani 1 1 d U . .
O2 O 0.5327(2) 0.5144(2) 0.56895(19) 0.0351(8) Uani 1 1 d U . .
O3 O 0.7255(2) 0.4835(2) 0.5453(2) 0.0355(8) Uani 1 1 d U . .
O00B O 0.7130(2) 0.3261(2) 0.4749(2) 0.0396(9) Uani 1 1 d U . .
O00C O 0.5556(3) 0.3354(2) 0.3759(2) 0.0421(9) Uani 1 1 d U . .
O00D O 0.4722(2) 0.3325(2) 0.5241(2) 0.0407(9) Uani 1 1 d U . .
O00E O 0.6498(3) 0.4857(3) 0.3901(2) 0.0485(10) Uani 1 1 d U . .
S002 S 0.76270(10) 0.32608(9) 0.75164(9) 0.0479(4) Uani 1 1 d U . .
S003 S 0.87440(10) 0.50447(11) 0.66946(11) 0.0559(4) Uani 1 1 d U . .
S004 S 0.88943(11) 0.27689(11) 0.52575(11) 0.0544(4) Uani 1 1 d U . .

loop_
_atom_site_aniso_label
_atom_site_aniso_U_11
_atom_site_aniso_U_22
_atom_site_aniso_U_33
_atom_site_aniso_U_23
_atom_site_aniso_U_13
_atom_site_aniso_U_12
C1 0.028(2) 0.046(3) 0.037(3) 0.003(2) -0.004(2) -0.003(2)
C010 0.037(3) 0.051(3) 0.031(3) 0.002(2) -0.005(2) 0.009(2)
C011 0.035(3) 0.044(3) 0.072(4) -0.014(3) 0.019(3) 0.007(2)
C012 0.034(3) 0.042(3) 0.044(3) 0.003(2) 0.008(2) 0.007(2)
C013 0.048(3) 0.041(3) 0.026(2) 0.000(2) -0.007(2) 0.014(2)
C014 0.035(3) 0.048(3) 0.033(2) 0.009(2) -0.004(2) -0.003(2)
C015 0.058(3) 0.057(3) 0.045(3) 0.016(2) 0.017(3) 0.026(3)
C016 0.043(3) 0.052(3) 0.053(3) 0.015(2) 0.018(2) 0.016(2)
C017 0.043(3) 0.049(3) 0.034(3) -0.003(2) -0.002(2) 0.014(2)
C019 0.043(3) 0.053(3) 0.036(3) -0.002(2) 0.001(2) 0.019(2)
C020 0.055(3) 0.063(3) 0.040(3) -0.009(3) -0.003(3) 0.023(3)
C021 0.050(3) 0.055(3) 0.038(3) 0.017(2) -0.010(2) -0.007(2)
C022 0.027(2) 0.036(2) 0.030(2) -0.0003(19) -0.0041(18) 0.0050(18)
C1A 0.060(4) 0.048(3) 0.033(3) -0.003(3) -0.012(3) 0.005(3)
C2A 0.080(4) 0.058(4) 0.043(4) -0.002(3) -0.003(4) 0.009(4)
C3A 0.086(5) 0.070(4) 0.047(4) 0.002(4) -0.001(4) 0.009(4)
C4A 0.063(5) 0.067(4) 0.043(4) 0.011(4) -0.003(4) 0.007(4)
C5A 0.039(4) 0.050(4) 0.042(4) 0.006(3) -0.006(3) 0.001(3)
C6A 0.036(4) 0.044(3) 0.038(4) -0.001(3) -0.007(3) 0.005(3)
C1B 0.047(4) 0.048(4) 0.031(4) -0.001(3) -0.006(4) 0.003(4)
C2B 0.054(5) 0.061(5) 0.042(5) 0.000(4) 0.001(4) 0.010(5)
C3B 0.054(6) 0.073(6) 0.048(6) -0.001(5) 0.005(5) 0.004(5)
C4B 0.062(5) 0.069(5) 0.045(5) 0.003(4) 0.002(4) 0.003(4)
C5B 0.059(5) 0.067(4) 0.045(4) 0.008(4) 0.003(4) 0.010(4)
C6B 0.053(4) 0.060(4) 0.043(4) 0.006(4) -0.003(4) 0.008(4)
C01C 0.062(3) 0.049(3) 0.029(2) -0.003(2) -0.011(2) 0.006(2)
C01D 0.032(3) 0.071(4) 0.066(4) -0.003(3) 0.002(3) 0.005(3)
C01E 0.037(3) 0.068(3) 0.070(4) -0.006(3) 0.012(3) 0.011(3)
C01G 0.052(3) 0.066(4) 0.051(3) 0.021(3) -0.020(3) -0.013(3)
C01H 0.037(3) 0.058(3) 0.089(4) -0.004(3) 0.017(3) 0.000(3)
C01I 0.034(3) 0.070(3) 0.052(3) -0.004(3) -0.011(2) -0.006(3)
C01J 0.034(3) 0.060(3) 0.081(4) 0.005(3) -0.001(3) 0.000(3)
C01K 0.074(4) 0.080(4) 0.052(3) 0.026(3) 0.021(3) 0.024(3)
C00R 0.042(3) 0.051(3) 0.031(3) -0.005(2) -0.005(2) 0.009(2)
C00S 0.036(2) 0.037(2) 0.048(3) 0.006(2) 0.009(2) 0.013(2)
C1S 0.116(6) 0.115(6) 0.136(6) -0.008(6) -0.021(6) 0.023(6)
C1T 0.119(7) 0.110(7) 0.121(7) 0.004(6) -0.008(6) -0.002(6)
C00U 0.032(2) 0.038(2) 0.059(3) 0.004(2) 0.012(2) 0.010(2)
C00V 0.036(3) 0.043(3) 0.039(3) 0.001(2) 0.007(2) 0.013(2)
C00W 0.050(3) 0.043(3) 0.028(2) -0.004(2) -0.007(2) 0.016(2)
C00X 0.028(2) 0.045(3) 0.042(3) -0.005(2) -0.007(2) 0.003(2)
C00Y 0.040(3) 0.040(2) 0.030(2) -0.001(2) -0.005(2) 0.013(2)
C00Z 0.026(2) 0.040(2) 0.034(2) 0.002(2) -0.0058(19) -0.0017(19)
Cl1S 0.070(2) 0.080(2) 0.0619(18) -0.0005(15) -0.0054(15) 0.0266(16)
Cl2S 0.103(3) 0.079(2) 0.135(3) 0.005(2) 0.016(3) -0.010(2)
Cl3S 0.105(3) 0.108(3) 0.086(2) 0.0132(19) 0.0022(18) 0.058(2)
Cl1T 0.131(10) 0.148(10) 0.155(10) -0.005(8) 0.019(8) -0.018(7)
Cl2T 0.093(6) 0.109(6) 0.116(6) -0.014(5) -0.015(6) -0.013(5)
Cl3T 0.107(6) 0.142(7) 0.123(7) 0.004(6) 0.012(5) 0.001(6)
F1 0.048(2) 0.121(4) 0.077(3) 0.008(3) -0.010(2) -0.038(2)
F2 0.0308(18) 0.079(3) 0.108(3) 0.000(2) -0.019(2) 0.0031(18)
F3 0.065(3) 0.071(3) 0.089(3) -0.026(2) -0.020(2) -0.017(2)
F00G 0.105(3) 0.083(3) 0.041(2) -0.0051(19) -0.018(2) 0.048(3)
F00H 0.079(3) 0.118(4) 0.052(2) -0.037(2) -0.012(2) 0.048(3)
F00K 0.091(3) 0.113(4) 0.059(3) -0.011(3) -0.019(2) -0.022(3)
F00N 0.103(4) 0.132(4) 0.069(3) 0.056(3) 0.027(3) 0.051(3)
F00O 0.102(4) 0.118(4) 0.071(3) 0.035(3) 0.037(3) 0.005(3)
F00Q 0.116(4) 0.105(4) 0.047(2) 0.011(2) 0.021(2) 0.017(3)
Gd01 0.02979(17) 0.04057(18) 0.02398(17) 0.00036(9) -0.00501(11) 0.01311(9)
N1 0.077(4) 0.083(4) 0.035(3) 0.000(3) -0.018(3) -0.017(3)
N00L 0.035(2) 0.044(2) 0.0240(19) -0.0016(17) -0.0069(16) 0.0152(17)
N01L 0.113(6) 0.126(6) 0.054(4) 0.003(4) -0.018(4) -0.038(5)
C31 0.018(2) 0.035(2) 0.051(3) 0.002(2) 0.003(2) 0.0058(18)
O1 0.0257(16) 0.0383(18) 0.0311(18) 0.0040(14) -0.0044(13) 0.0039(14)
O2 0.0352(18) 0.0462(19) 0.0209(17) -0.0029(14) -0.0113(14) 0.0178(15)
O3 0.0302(18) 0.0410(19) 0.0352(19) 0.0051(15) 0.0035(14) 0.0062(14)
O00B 0.0351(19) 0.048(2) 0.0341(19) -0.0017(16) -0.0020(15) 0.0204(16)
O00C 0.038(2) 0.053(2) 0.0336(19) -0.0058(16) -0.0053(15) 0.0183(17)
O00D 0.0317(19) 0.051(2) 0.037(2) 0.0004(17) -0.0080(15) 0.0033(16)
O00E 0.049(2) 0.061(2) 0.036(2) 0.0156(18) 0.0050(17) 0.0180(19)
S002 0.0372(7) 0.0571(9) 0.0447(8) 0.0211(7) -0.0177(6) -0.0147(6)
S003 0.0324(7) 0.0654(10) 0.0677(11) 0.0152(8) -0.0046(7) -0.0024(7)
S004 0.0355(8) 0.0642(10) 0.0625(10) -0.0011(8) 0.0012(7) 0.0080(7)

loop_
_atom_type_symbol
_atom_type_description
_atom_type_scat_dispersion_real
_atom_type_scat_dispersion_imag
_atom_type_scat_source
C C 0.0033 0.0016 'International Tables Vol C Tables 4.2.6.8 and 6.1.1.4'
H H 0.0000 0.0000 'International Tables Vol C Tables 4.2.6.8 and 6.1.1.4'
N N 0.0061 0.0033 'International Tables Vol C Tables 4.2.6.8 and 6.1.1.4'
O O 0.0106 0.0060 'International Tables Vol C Tables 4.2.6.8 and 6.1.1.4'
F F 0.0171 0.0103 'International Tables Vol C Tables 4.2.6.8 and 6.1.1.4'
S S 0.1246 0.1234 'International Tables Vol C Tables 4.2.6.8 and 6.1.1.4'
Cl Cl 0.1484 0.1585 'International Tables Vol C Tables 4.2.6.8 and 6.1.1.4'
Gd Gd -0.1653 3.9035 'International Tables Vol C Tables 4.2.6.8 and 6.1.1.4'

loop_
_geom_angle_atom_site_label_1
_geom_angle_atom_site_label_2
_geom_angle_atom_site_label_3
_geom_angle
_geom_angle_site_symmetry_1
_geom_angle_site_symmetry_3
C00X C1 C022 122.0(5) . .
C00X C1 H1A 119.0 . .
C022 C1 H1A 119.0 . .
N00L C010 C00R 120.6(6) . .
N00L C010 H01A 119.7 . .
C00R C010 H01A 119.7 . .
C01H C011 C00U 108.8(6) . .
C01H C011 H01B 125.6 . .
C00U C011 H01B 125.6 . .
C00V C012 C31 128.2(5) . .
C00V C012 S004 117.4(4) . .
C31 C012 S004 114.5(4) . .
C00Y C013 C00W 120.7(5) . .
C00Y C013 H01D 119.7 . .
C00W C013 H01D 119.7 . .
C00Z C014 C021 111.2(5) . .
C00Z C014 H01E 124.4 . .
C021 C014 H01E 124.4 . .
O00E C015 C016 129.2(6) . .
O00E C015 C01K 112.7(6) . .
C016 C015 C01K 118.1(6) . .
C015 C016 C00S 122.1(6) . .
C015 C016 H01F 119.0 . .
C00S C016 H01F 119.0 . .
O00C C017 C019 128.1(5) . .
O00C C017 C020 113.3(5) . .
C019 C017 C020 118.6(5) . .
C017 C019 C00V 122.5(5) . .
C017 C019 H01G 118.7 . .
C00V C019 H01G 118.7 . .
F00G C020 F00K 106.9(6) . .
F00G C020 F00H 106.3(6) . .
F00K C020 F00H 106.4(6) . .
F00G C020 C017 112.3(5) . .
F00K C020 C017 110.6(6) . .
F00H C020 C017 114.0(5) . .
C01G C021 C014 112.8(5) . .
C01G C021 H02A 123.6 . .
C014 C021 H02A 123.6 . .
O1 C022 C1 123.7(5) . .
O1 C022 C00Z 117.3(4) . .
C1 C022 C00Z 119.0(5) . .
C2A C1A C6A 120.0 . .
C2A C1A C01C 120.1(5) . .
C6A C1A C01C 119.8(5) . .
C1A C2A C3A 120.0 . .
C1A C2A H2AA 120.0 . .
C3A C2A H2AA 120.0 . .
C2A C3A C4A 120.0 . .
C2A C3A H3AA 120.0 . .
C4A C3A H3AA 120.0 . .
C5A C4A C3A 120.0 . .
C5A C4A H4AA 120.0 . .
C3A C4A H4AA 120.0 . .
C4A C5A C6A 120.0 . .
C4A C5A H5AA 120.0 . .
C6A C5A H5AA 120.0 . .
C5A C6A C1A 120.0 . .
C5A C6A H6AA 120.0 . .
C1A C6A H6AA 120.0 . .
C2B C1B C6B 120.0 . .
C2B C1B C01C 120.1(7) . .
C6B C1B C01C 119.7(7) . .
C3B C2B C1B 120.0 . .
C3B C2B H2BA 120.0 . .
C1B C2B H2BA 120.0 . .
C2B C3B C4B 120.0 . .
C2B C3B H3BA 120.0 . .
C4B C3B H3BA 120.0 . .
C5B C4B C3B 120.0 . .
C5B C4B H4BA 120.0 . .
C3B C4B H4BA 120.0 . .
C4B C5B C6B 120.0 . .
C4B C5B H5BA 120.0 . .
C6B C5B H5BA 120.0 . .
C5B C6B C1B 120.0 . .
C5B C6B H6BA 120.0 . .
C1B C6B H6BA 120.0 . .
N1 C01C C1A 111.3(6) . .
N1 C01C C00W 116.8(6) . .
C1A C01C C00W 131.7(6) . .
N1 C01C C1B 119.5(6) . .
C1A C01C C1B 15.6(5) . .
C00W C01C C1B 122.8(7) . .
C01E C01D S004 113.8(5) . .
C01E C01D H01H 123.1 . .
S004 C01D H01H 123.1 . .
C01D C01E C31 117.9(6) . .
C01D C01E H01J 121.1 . .
C31 C01E H01J 121.1 . .
C021 C01G S002 113.2(5) . .
C021 C01G H01C 123.4 . .
S002 C01G H01C 123.4 . .
C01J C01H C011 115.3(6) . .
C01J C01H H01M 122.4 . .
C011 C01H H01M 122.4 . .
F1 C01I F2 111.2(6) . .
F1 C01I F3 104.2(6) . .
F2 C01I F3 104.3(5) . .
F1 C01I C00X 114.6(5) . .
F2 C01I C00X 111.2(6) . .
F3 C01I C00X 110.6(5) . .
C01H C01J S003 112.6(6) . .
C01H C01J H01N 123.7 . .
S003 C01J H01N 123.7 . .
F00Q C01K F00N 108.7(8) . .
F00Q C01K F00O 105.8(6) . .
F00N C01K F00O 105.5(6) . .
F00Q C01K C015 111.3(6) . .
F00N C01K C015 110.7(6) . .
F00O C01K C015 114.4(7) . .
C010 C00R C00W 120.1(6) . .
C010 C00R H00A 120.0 . .
C00W C00R H00A 120.0 . .
O3 C00S C016 124.3(6) . .
O3 C00S C00U 117.8(5) . .
C016 C00S C00U 117.8(5) . .
Cl2S C1S Cl3S 117.3(5) . .
Cl2S C1S Cl1S 119.4(5) . .
Cl3S C1S Cl1S 118.5(5) . .
Cl2S C1S H1SA 97.4 . .
Cl3S C1S H1SA 97.4 . .
Cl1S C1S H1SA 97.4 . .
Cl3T C1T Cl2T 117.2(8) . .
Cl3T C1T Cl1T 117.0(8) . .
Cl2T C1T Cl1T 116.2(8) . .
Cl3T C1T H1TA 100.4 . .
Cl2T C1T H1TA 100.4 . .
Cl1T C1T H1TA 100.4 . .
C011 C00U C00S 128.8(6) . .
C011 C00U S003 111.5(5) . .
C00S C00U S003 119.7(4) . .
O00B C00V C019 123.5(5) . .
O00B C00V C012 115.4(5) . .
C019 C00V C012 121.1(5) . .
C013 C00W C00R 117.3(5) . .
C013 C00W C01C 121.1(6) . .
C00R C00W C01C 121.6(6) . .
O00D C00X C1 129.6(5) . .
O00D C00X C01I 113.5(5) . .
C1 C00X C01I 116.9(5) . .
N00L C00Y C013 119.5(5) . .
N00L C00Y H00B 120.2 . .
C013 C00Y H00B 120.2 . .
C014 C00Z C022 130.0(5) . .
C014 C00Z S002 111.4(4) . .
C022 C00Z S002 118.6(4) . .
O00B Gd01 O00E 84.42(14) . .
O00B Gd01 O00C 71.99(13) . .
O00E Gd01 O00C 75.10(16) . .
O00B Gd01 O1 75.90(12) . .
O00E Gd01 O1 144.17(13) . .
O00C Gd01 O1 124.48(13) . .
O00B Gd01 O00D 107.67(15) . .
O00E Gd01 O00D 143.94(14) . .
O00C Gd01 O00D 76.75(14) . .
O1 Gd01 O00D 71.51(12) . .
O00B Gd01 O3 75.70(13) . .
O00E Gd01 O3 71.72(14) . .
O00C Gd01 O3 135.27(13) . .
O1 Gd01 O3 74.52(12) . .
O00D Gd01 O3 143.62(12) . .
O00B Gd01 O2 147.70(12) . 3_666
O00E Gd01 O2 74.90(13) . 3_666
O00C Gd01 O2 78.78(12) . 3_666
O1 Gd01 O2 133.94(12) . 3_666
O00D Gd01 O2 77.92(13) . 3_666
O3 Gd01 O2 119.09(13) . 3_666
O00B Gd01 O2 148.04(12) . .
O00E Gd01 O2 102.75(14) . .
O00C Gd01 O2 139.96(11) . .
O1 Gd01 O2 80.86(11) . .
O00D Gd01 O2 84.91(13) . .
O3 Gd01 O2 77.17(12) . .
O2 Gd01 O2 62.58(13) 3_666 .
N01L N1 C01C 178.5(9) . .
C010 N00L C00Y 121.7(5) . .
C010 N00L O2 119.2(5) . .
C00Y N00L O2 119.1(5) . .
C01E C31 C012 102.4(5) . .
C01E C31 H31A 128.8 . .
C012 C31 H31A 128.8 . .
C022 O1 Gd01 138.5(3) . .
N00L O2 Gd01 122.6(3) . 3_666
N00L O2 Gd01 119.9(3) . .
Gd01 O2 Gd01 117.42(13) 3_666 .
C00S O3 Gd01 134.1(4) . .
C00V O00B Gd01 137.0(3) . .
C017 O00C Gd01 131.5(4) . .
C00X O00D Gd01 134.4(3) . .
C015 O00E Gd01 131.6(4) . .
C01G S002 C00Z 91.4(3) . .
C01J S003 C00U 91.8(3) . .
C01D S004 C012 91.5(3) . .

loop_
_geom_bond_atom_site_label_1
_geom_bond_atom_site_label_2
_geom_bond_distance
_geom_bond_site_symmetry_2
C1 C00X 1.374(8) .
C1 C022 1.420(7) .
C1 H1A 0.9300 .
C010 N00L 1.343(8) .
C010 C00R 1.362(8) .
C010 H01A 0.9300 .
C011 C01H 1.409(11) .
C011 C00U 1.440(8) .
C011 H01B 0.9300 .
C012 C00V 1.465(7) .
C012 C31 1.509(7) .
C012 S004 1.707(6) .
C013 C00Y 1.378(7) .
C013 C00W 1.395(9) .
C013 H01D 0.9300 .
C014 C00Z 1.399(8) .
C014 C021 1.428(8) .
C014 H01E 0.9300 .
C015 O00E 1.271(8) .
C015 C016 1.372(10) .
C015 C01K 1.533(9) .
C016 C00S 1.412(8) .
C016 H01F 0.9300 .
C017 O00C 1.270(7) .
C017 C019 1.382(8) .
C017 C020 1.528(8) .
C019 C00V 1.406(8) .
C019 H01G 0.9300 .
C020 F00G 1.304(7) .
C020 F00K 1.323(9) .
C020 F00H 1.328(7) .
C021 C01G 1.345(9) .
C021 H02A 0.9300 .
C022 O1 1.258(6) .
C022 C00Z 1.461(7) .
C1A C2A 1.3900 .
C1A C6A 1.3900 .
C1A C01C 1.418(8) .
C2A C3A 1.3900 .
C2A H2AA 0.9300 .
C3A C4A 1.3900 .
C3A H3AA 0.9300 .
C4A C5A 1.3900 .
C4A H4AA 0.9300 .
C5A C6A 1.3900 .
C5A H5AA 0.9300 .
C6A H6AA 0.9300 .
C1B C2B 1.3900 .
C1B C6B 1.3900 .
C1B C01C 1.565(10) .
C2B C3B 1.3900 .
C2B H2BA 0.9300 .
C3B C4B 1.3900 .
C3B H3BA 0.9300 .
C4B C5B 1.3900 .
C4B H4BA 0.9300 .
C5B C6B 1.3900 .
C5B H5BA 0.9300 .
C6B H6BA 0.9300 .
C01C N1 1.312(10) .
C01C C00W 1.446(7) .
C01D C01E 1.337(10) .
C01D S004 1.677(6) .
C01D H01H 0.9300 .
C01E C31 1.458(8) .
C01E H01J 0.9300 .
C01G S002 1.710(6) .
C01G H01C 0.9300 .
C01H C01J 1.344(11) .
C01H H01M 0.9300 .
C01I F1 1.315(8) .
C01I F2 1.318(8) .
C01I F3 1.348(8) .
C01I C00X 1.543(8) .
C01J S003 1.697(7) .
C01J H01N 0.9300 .
C01K F00Q 1.314(10) .
C01K F00N 1.329(9) .
C01K F00O 1.339(10) .
C00R C00W 1.407(9) .
C00R H00A 0.9300 .
C00S O3 1.258(7) .
C00S C00U 1.467(9) .
C1S Cl2S 1.674(7) .
C1S Cl3S 1.689(7) .
C1S Cl1S 1.689(6) .
C1S H1SA 0.9800 .
C1T Cl3T 1.678(8) .
C1T Cl2T 1.691(8) .
C1T Cl1T 1.701(7) .
C1T H1TA 0.9800 .
C00U S003 1.716(6) .
C00V O00B 1.266(6) .
C00X O00D 1.252(7) .
C00Y N00L 1.344(7) .
C00Y H00B 0.9300 .
C00Z S002 1.721(5) .
Gd01 O00B 2.317(3) .
Gd01 O00E 2.352(4) .
Gd01 O00C 2.376(4) .
Gd01 O1 2.378(3) .
Gd01 O00D 2.382(4) .
Gd01 O3 2.397(4) .
Gd01 O2 2.411(3) 3_666
Gd01 O2 2.421(3) .
N1 N01L 1.145(10) .
N00L O2 1.356(5) .
C31 H31A 0.9300 .
O2 Gd01 2.411(3) 3_666
